data_2018547
loop_
_publ_author_name
'Di Tondo, Pietro'
'Pritchard, Robin Gavin'

_publ_section_title
;
 Pentaguanidinium monohydrogendiphosphopentamolybdate(VI) 2.5-hydrate,
 (CH~6~N~3~)~5~[HP~2~Mo~5~O~23~]&#x00B7;2.5H~2~O: hydrogen bonding and
 \p-stacking in guanidinium cations
;
_journal_coeditor_code QS3013
_journal_issue 7
_journal_name_full 'Acta Crystallographica Section C'
_journal_page_first i50
_journal_page_last i52
_journal_paper_doi 10.1107/S0108270112024419
_journal_volume 68
_journal_year 2012
_chemical_formula_iupac '(C H6 N3)5 [H P2 Mo5 O23] , 2.5H2 O'
_chemical_formula_moiety '5(C H6 N3 +), H Mo5 O23 P2 5-, 2.5(H2 O)'
_chemical_formula_sum 'C5 H36 Mo5 N15 O25.5 P2'
_chemical_formula_weight 1256.13
_chemical_name_systematic
;
Pentaguanidinium monohydrogendiphosphopentamolybdate(VI) 2.5-hydrate
;
_space_group_IT_number 14
_symmetry_cell_setting monoclinic
_symmetry_space_group_name_Hall '-P 2ybc'
_symmetry_space_group_name_H-M 'P 1 21/c 1'
_atom_sites_solution_hydrogens geom
_atom_sites_solution_primary direct
_atom_sites_solution_secondary difmap
_audit_creation_method 'WinGX routine CIF_UPDATE'
_cell_angle_alpha 90
_cell_angle_beta 92.873(4)
_cell_angle_gamma 90
_cell_formula_units_Z 8
_cell_length_a 23.0859(10)
_cell_length_b 19.2656(9)
_cell_length_c 15.7659(8)
_cell_measurement_reflns_used 5954
_cell_measurement_temperature 100(2)
_cell_measurement_theta_max 28.3489
_cell_measurement_theta_min 2.9642
_cell_volume 7003.3(6)
_computing_cell_refinement 'CrysAlis PRO (Agilent, 2011)'
_computing_data_collection 'CrysAlis PRO (Agilent, 2011)'
_computing_data_reduction 'CrysAlis PRO (Agilent, 2011)'
_computing_molecular_graphics
;
ORTEP-3 for Windows (Farrugia, 1997) and Mercury (Macrae <i>et al.</i>,
2008)
;
_computing_publication_material
;
WinGX (Farrugia, 1999) and publCIF (Westrip, 2010)
;
_computing_structure_refinement 'SHELXL97 (Sheldrick, 2008)'
_computing_structure_solution 'SIR92 (Altomare <i>et al.</i>, 1994)'
_diffrn_ambient_temperature 100(2)
_diffrn_detector_area_resol_mean 8.3367
_diffrn_measured_fraction_theta_full 0.997
_diffrn_measured_fraction_theta_max 0.997
_diffrn_measurement_device_type 'Agilent Xcalibur Sapphire2 (large Be window)'
_diffrn_measurement_method \w
_diffrn_radiation_monochromator graphite
_diffrn_radiation_type MoK\a
_diffrn_radiation_wavelength 0.71073
_diffrn_reflns_av_R_equivalents 0.0587
_diffrn_reflns_limit_h_max 28
_diffrn_reflns_limit_h_min -28
_diffrn_reflns_limit_k_max 23
_diffrn_reflns_limit_k_min -21
_diffrn_reflns_limit_l_max 19
_diffrn_reflns_limit_l_min -16
_diffrn_reflns_number 27434
_diffrn_reflns_theta_full 26
_diffrn_reflns_theta_max 26
_diffrn_reflns_theta_min 2.97
_exptl_absorpt_coefficient_mu 1.945
_exptl_absorpt_correction_T_max 0.9621
_exptl_absorpt_correction_T_min 0.6421
_exptl_absorpt_correction_type multi-scan
_exptl_absorpt_process_details '(CrysAlis PRO; Agilent, 2011)'
_exptl_crystal_colour colourless
_exptl_crystal_density_diffrn 2.383
_exptl_crystal_density_method 'not measured'
_exptl_crystal_description needle
_exptl_crystal_F_000 4920
_exptl_crystal_size_max 0.25
_exptl_crystal_size_mid 0.02
_exptl_crystal_size_min 0.02
_refine_diff_density_max 1.316
_refine_diff_density_min -1.164
_refine_ls_extinction_method none
_refine_ls_goodness_of_fit_ref 1.041
_refine_ls_hydrogen_treatment mixed
_refine_ls_matrix_type full
_refine_ls_number_parameters 993
_refine_ls_number_reflns 13733
_refine_ls_number_restraints 24
_refine_ls_restrained_S_all 1.04
_refine_ls_R_factor_all 0.0834
_refine_ls_R_factor_gt 0.0487
_refine_ls_shift/su_max 0.001
_refine_ls_shift/su_mean 0
_refine_ls_structure_factor_coef Fsqd
_refine_ls_weighting_details 'calc w = 1/[\s^2^(Fo^2^)+(0.0304P)^2^+0.0000P] where P=(Fo^2^+2Fc^2^)/3'
_refine_ls_weighting_scheme calc
_refine_ls_wR_factor_ref 0.1062
_reflns_number_gt 9661
_reflns_number_total 13733
_reflns_threshold_expression I>2\s(I)
_cod_data_source_file qs3013.cif
_cod_data_source_block I
_cod_original_sg_symbol_H-M 'P 21/c'
_cod_original_formula_sum 'C5 H36 Mo5 N15 O25.50 P2'
_cod_database_code 2018547
_cod_database_fobs_code 2018547

loop_
_symmetry_equiv_pos_as_xyz
'x, y, z'
'-x, y+1/2, -z+1/2'
'-x, -y, -z'
'x, -y-1/2, z-1/2'

loop_
_atom_site_type_symbol
_atom_site_label
_atom_site_fract_x
_atom_site_fract_y
_atom_site_fract_z
_atom_site_U_iso_or_equiv
_atom_site_adp_type
_atom_site_calc_flag
_atom_site_refinement_flags
_atom_site_occupancy
C C1 0.4565(3) 0.0621(4) 0.1870(5) 0.0126(16) Uani d D 1
C C2 0.1076(3) 0.5074(4) 0.0898(5) 0.0139(17) Uani d . 1
C C3 0.2603(3) 0.0013(4) 0.6172(5) 0.0125(16) Uani d . 1
C C4 0.2508(3) 0.0068(4) 0.1464(5) 0.0167(18) Uani d D 1
C C5 0.5738(3) 0.1901(4) 0.1931(5) 0.0125(16) Uani d . 1
C C6 0.4075(3) 0.0103(4) 0.5608(5) 0.0152(17) Uani d . 1
C C7 0.6874(3) 0.3296(4) 0.2876(5) 0.0164(17) Uani d . 1
C C8 0.1892(3) 0.1720(4) 0.1588(5) 0.0139(17) Uani d . 1
C C9 0.0579(3) 0.3106(4) 0.3097(5) 0.0128(16) Uani d . 1
C C10 0.0389(3) 0.5501(4) 0.7048(5) 0.0155(17) Uani d . 1
Mo Mo1 0.45788(3) 0.20524(3) 0.43388(4) 0.00937(14) Uani d . 1
Mo Mo2 0.49031(2) 0.36740(3) 0.38147(4) 0.00856(14) Uani d . 1
Mo Mo3 0.36660(2) 0.46239(3) 0.37062(4) 0.00878(14) Uani d . 1
Mo Mo4 0.25158(2) 0.33139(3) 0.35246(4) 0.00922(14) Uani d . 1
Mo Mo5 0.31154(3) 0.18233(3) 0.42360(4) 0.00965(14) Uani d . 1
Mo Mo6 0.18939(3) 0.81485(3) 0.45389(4) 0.01086(15) Uani d . 1
Mo Mo7 0.24658(2) 0.65915(3) 0.40921(4) 0.00896(14) Uani d . 1
Mo Mo8 0.14031(2) 0.53976(3) 0.39904(4) 0.00910(14) Uani d . 1
Mo Mo9 0.00618(3) 0.64327(3) 0.38005(4) 0.01005(14) Uani d . 1
Mo Mo10 0.04277(3) 0.80199(3) 0.45177(4) 0.01005(14) Uani d . 1
N N1 0.4590(2) 0.0461(3) 0.1066(4) 0.0121(14) Uani d . 1
H H1A 0.4891 0.0233 0.0888 0.015 Uiso calc R 1
H H1B 0.4306 0.0582 0.0703 0.015 Uiso calc R 1
N N2 0.4088(2) 0.0965(3) 0.2141(4) 0.0143(14) Uani d D 1
N N3 0.4986(2) 0.0446(3) 0.2427(4) 0.0148(14) Uani d . 1
H H3A 0.529 0.0217 0.226 0.018 Uiso calc R 1
H H3B 0.4962 0.0557 0.2965 0.018 Uiso calc R 1
N N4 0.1211(3) 0.4481(3) 0.1287(4) 0.0186(15) Uani d D 1
H H4A 0.1319 0.4481 0.1831 0.022 Uiso calc R 1
H H4B 0.1192 0.4088 0.1003 0.022 Uiso calc R 1
N N5 0.1103(3) 0.5663(3) 0.1323(4) 0.0203(15) Uani d . 1
H H5A 0.1211 0.5663 0.1866 0.024 Uiso calc R 1
H H5B 0.1014 0.6056 0.1064 0.024 Uiso calc R 1
N N6 0.0902(3) 0.5069(3) 0.0079(4) 0.0209(16) Uani d . 1
H H6A 0.0805 0.546 -0.018 0.025 Uiso calc R 1
H H6B 0.0884 0.4675 -0.0203 0.025 Uiso calc R 1
N N7 0.2536(3) -0.0015(3) 0.5333(4) 0.0173(15) Uani d . 1
H H7A 0.2559 0.0367 0.503 0.021 Uiso calc R 1
H H7B 0.247 -0.0416 0.5078 0.021 Uiso calc R 1
N N8 0.2702(2) 0.0603(3) 0.6563(4) 0.0168(15) Uani d . 1
H H8A 0.2726 0.0989 0.6268 0.02 Uiso calc R 1
H H8B 0.2745 0.0614 0.712 0.02 Uiso calc R 1
N N9 0.2572(3) -0.0577(3) 0.6612(4) 0.0159(14) Uani d . 1
H H9A 0.2619 -0.057 0.7169 0.019 Uiso calc R 1
H H9B 0.2505 -0.0972 0.6345 0.019 Uiso calc R 1
N N10 0.2768(3) 0.0381(4) 0.2130(4) 0.0221(16) Uani d D 1
N N11 0.2003(3) -0.0252(3) 0.1558(4) 0.0200(16) Uani d . 1
H H11A 0.1823 -0.0456 0.112 0.024 Uiso calc R 1
H H11B 0.1849 -0.0258 0.2057 0.024 Uiso calc R 1
N N12 0.2740(3) 0.0079(3) 0.0718(4) 0.0186(15) Uani d . 1
H H12A 0.3071 0.0296 0.0658 0.022 Uiso calc R 1
H H12B 0.2565 -0.013 0.0281 0.022 Uiso calc R 1
N N13 0.5229(3) 0.2208(3) 0.1956(4) 0.0194(15) Uani d . 1
H H13A 0.501 0.2261 0.1487 0.023 Uiso calc R 1
H H13B 0.5107 0.2362 0.2442 0.023 Uiso calc R 1
N N14 0.5925(2) 0.1669(3) 0.1210(4) 0.0184(15) Uani d . 1
H H14A 0.5709 0.1719 0.0737 0.022 Uiso calc R 1
H H14B 0.6265 0.1465 0.12 0.022 Uiso calc R 1
N N15 0.6073(3) 0.1815(3) 0.2639(4) 0.0176(15) Uani d . 1
H H15A 0.6412 0.1608 0.2616 0.021 Uiso calc R 1
H H15B 0.5956 0.1967 0.3128 0.021 Uiso calc R 1
N N16 0.4149(3) 0.0119(4) 0.4783(4) 0.0216(16) Uani d . 1
H H16A 0.4201 0.0519 0.4527 0.026 Uiso calc R 1
H H16B 0.4146 -0.0269 0.4489 0.026 Uiso calc R 1
N N17 0.4078(3) 0.0681(3) 0.6063(4) 0.0209(16) Uani d . 1
H H17A 0.413 0.1084 0.5816 0.025 Uiso calc R 1
H H17B 0.4028 0.0662 0.6612 0.025 Uiso calc R 1
N N18 0.3997(2) -0.0500(3) 0.6005(4) 0.0150(14) Uani d . 1
H H18A 0.3994 -0.0891 0.5717 0.018 Uiso calc R 1
H H18B 0.3948 -0.0505 0.6555 0.018 Uiso calc R 1
N N19 0.6513(2) 0.3603(3) 0.3399(4) 0.0159(15) Uani d . 1
H H19A 0.6196 0.3807 0.3192 0.019 Uiso calc R 1
H H19B 0.6593 0.3601 0.3951 0.019 Uiso calc R 1
N N20 0.6767(2) 0.3290(3) 0.2053(4) 0.0158(15) Uani d . 1
H H20A 0.6452 0.3491 0.1832 0.019 Uiso calc R 1
H H20B 0.701 0.3086 0.172 0.019 Uiso calc R 1
N N21 0.7342(2) 0.2964(3) 0.3219(4) 0.0179(15) Uani d . 1
H H21A 0.7577 0.2742 0.2889 0.021 Uiso calc R 1
H H21B 0.7413 0.2968 0.3772 0.021 Uiso calc R 1
N N22 0.1576(3) 0.1416(4) 0.0970(4) 0.0207(16) Uani d . 1
H H22A 0.1692 0.1424 0.0447 0.025 Uiso calc R 1
H H22B 0.125 0.1208 0.1083 0.025 Uiso calc R 1
N N23 0.1706(2) 0.1719(3) 0.2370(4) 0.0158(15) Uani d . 1
H H23A 0.1375 0.1517 0.2475 0.019 Uiso calc R 1
H H23B 0.1914 0.1919 0.2784 0.019 Uiso calc R 1
N N24 0.2384(3) 0.2037(4) 0.1430(4) 0.0228(16) Uani d . 1
H H24A 0.2504 0.2047 0.091 0.027 Uiso calc R 1
H H24B 0.2591 0.2237 0.1846 0.027 Uiso calc R 1
N N25 0.0842(2) 0.3033(3) 0.2376(4) 0.0145(14) Uani d . 1
H H25A 0.0659 0.2838 0.1935 0.017 Uiso calc R 1
H H25B 0.1201 0.3181 0.2337 0.017 Uiso calc R 1
N N26 0.0843(2) 0.3407(4) 0.3773(4) 0.0203(16) Uani d . 1
H H26A 0.12 0.3562 0.3745 0.024 Uiso calc R 1
H H26B 0.0661 0.345 0.4247 0.024 Uiso calc R 1
N N27 0.0038(2) 0.2881(3) 0.3146(4) 0.0172(15) Uani d . 1
H H27A -0.0142 0.2686 0.2702 0.021 Uiso calc R 1
H H27B -0.0141 0.2927 0.3623 0.021 Uiso calc R 1
N N28 -0.0012(2) 0.5258(3) 0.7546(4) 0.0151(14) Uani d . 1
H H28A 0.0022 0.5327 0.8098 0.018 Uiso calc R 1
H H28B -0.0312 0.5027 0.7323 0.018 Uiso calc R 1
N N29 0.0341(2) 0.5378(3) 0.6217(4) 0.0148(14) Uani d . 1
H H29A 0.061 0.5527 0.5886 0.018 Uiso calc R 1
H H29B 0.004 0.5147 0.5999 0.018 Uiso calc R 1
N N30 0.0844(2) 0.5849(3) 0.7370(4) 0.0145(14) Uani d . 1
H H30A 0.0884 0.5922 0.792 0.017 Uiso calc R 1
H H30B 0.1106 0.6007 0.7032 0.017 Uiso calc R 1
O O1 0.43188(19) 0.3105(3) 0.4751(3) 0.0111(11) Uani d . 1
O O2 0.49630(18) 0.2681(2) 0.3613(3) 0.0097(11) Uani d . 1
O O3 0.40396(19) 0.3554(3) 0.3169(3) 0.0115(11) Uani d . 1
O O4 0.44855(18) 0.4512(2) 0.4044(3) 0.0102(11) Uani d . 1
O O5 0.29410(18) 0.4169(2) 0.3487(3) 0.0093(11) Uani d . 1
O O6 0.32318(18) 0.2938(2) 0.4461(3) 0.0091(10) Uani d . 1
O O7 0.38411(19) 0.2263(3) 0.3302(3) 0.0107(11) Uani d . 1
O O8 0.31191(19) 0.3051(2) 0.2531(3) 0.0096(11) Uani d . 1
O O9 0.40882(19) 0.2830(3) 0.1900(3) 0.0113(11) Uani d . 1
H H9 0.3987 0.2457 0.166 0.017 Uiso calc R 1
O O10 0.38728(19) 0.1792(2) 0.4838(3) 0.0095(10) Uani d . 1
O O11 0.25347(19) 0.2295(3) 0.3552(3) 0.0129(11) Uani d . 1
O O12 0.2719(2) 0.1598(3) 0.5090(3) 0.0152(12) Uani d . 1
O O13 0.31664(19) 0.1077(3) 0.3674(3) 0.0164(12) Uani d . 1
O O14 0.36165(18) 0.4079(2) 0.4935(3) 0.0088(11) Uani d . 1
O O15 0.36285(19) 0.3100(3) 0.5966(3) 0.0107(11) Uani d . 1
O O16 0.2005(2) 0.3439(3) 0.2714(3) 0.0160(12) Uani d . 1
O O17 0.2131(2) 0.3441(3) 0.4410(3) 0.0146(12) Uani d . 1
O O18 0.34993(19) 0.5349(3) 0.4249(3) 0.0120(11) Uani d . 1
O O19 0.37661(19) 0.4950(3) 0.2708(3) 0.0142(12) Uani d . 1
O O20 0.54245(19) 0.3742(3) 0.4611(3) 0.0133(11) Uani d . 1
O O21 0.52488(19) 0.3911(3) 0.2924(3) 0.0115(11) Uani d . 1
O O22 0.4713(2) 0.1281(3) 0.3823(3) 0.0149(12) Uani d . 1
O O23 0.50537(19) 0.2027(3) 0.5211(3) 0.0132(11) Uani d . 1
O O24 0.18159(19) 0.7038(2) 0.5047(3) 0.0104(11) Uani d . 1
O O25 0.23577(19) 0.7584(3) 0.3844(3) 0.0117(11) Uani d . 1
O O26 0.15947(18) 0.6519(3) 0.3497(3) 0.0106(11) Uani d . 1
O O27 0.21799(18) 0.5686(2) 0.4342(3) 0.0088(11) Uani d . 1
O O28 0.05948(19) 0.5676(3) 0.3800(3) 0.0124(11) Uani d . 1
O O29 0.07232(19) 0.6960(2) 0.4743(3) 0.0098(11) Uani d . 1
O O30 0.11956(19) 0.7757(3) 0.3555(3) 0.0117(11) Uani d . 1
O O31 0.06345(18) 0.6806(3) 0.2810(3) 0.0112(11) Uani d . 1
O O32 0.15700(19) 0.7226(3) 0.2208(3) 0.0118(11) Uani d . 1
H H32 0.1382 0.7507 0.1893 0.018 Uiso calc R 1
O O33 0.11691(19) 0.8233(3) 0.5080(3) 0.0131(11) Uani d . 1
O O34 -0.00661(19) 0.7436(3) 0.3821(3) 0.0116(11) Uani d . 1
O O35 0.0021(2) 0.8103(3) 0.5382(3) 0.0144(12) Uani d . 1
O O36 0.0330(2) 0.8798(3) 0.3975(3) 0.0171(12) Uani d . 1
O O37 0.12674(18) 0.5920(2) 0.5221(3) 0.0086(10) Uani d . 1
O O38 0.11395(19) 0.6889(3) 0.6247(3) 0.0115(11) Uani d . 1
O O39 -0.02963(19) 0.6223(3) 0.4688(3) 0.0131(11) Uani d . 1
O O40 -0.04426(19) 0.6218(3) 0.3005(3) 0.0158(12) Uani d . 1
O O41 0.1510(2) 0.5108(3) 0.2982(3) 0.0148(12) Uani d . 1
O O42 0.13457(19) 0.4657(3) 0.4549(3) 0.0127(11) Uani d . 1
O O43 0.29883(18) 0.6676(3) 0.4900(3) 0.0119(11) Uani d . 1
O O44 0.28360(19) 0.6423(3) 0.3200(3) 0.0115(11) Uani d . 1
O O45 0.2373(2) 0.8306(3) 0.5392(3) 0.0167(12) Uani d . 1
O O46 0.1899(2) 0.8916(3) 0.3993(3) 0.0194(12) Uani d . 1
P P1 0.37586(7) 0.29151(10) 0.27336(11) 0.0089(4) Uani d . 1
P P2 0.37025(7) 0.33009(10) 0.50516(11) 0.0094(4) Uani d . 1
P P3 0.12365(8) 0.70892(10) 0.30193(11) 0.0092(4) Uani d . 1
P P4 0.12454(7) 0.67079(10) 0.53336(11) 0.0089(4) Uani d . 1
O O47 0.1890(3) 0.0276(3) 0.3411(4) 0.0261(15) Uani d . 1
O O48 0.5691(2) 0.3905(3) 0.1280(3) 0.0187(12) Uani d D 1
O O49 0.0818(3) 0.1038(4) 0.3769(4) 0.0457(19) Uani d D 1
O O50 0.1428(3) 0.3184(3) 0.0338(5) 0.0413(17) Uani d D 1
O O51 0.3696(2) 0.6936(3) 0.0439(4) 0.0289(14) Uani d D 1
H H2A 0.389(2) 0.121(3) 0.1755(15) 0.035 Uiso d D 1
H H2B 0.409(2) 0.108(3) 0.2676(12) 0.035 Uiso d D 1
H H10A 0.3113(16) 0.055(4) 0.205(2) 0.035 Uiso d D 1
H H10B 0.268(2) 0.022(4) 0.2629(13) 0.035 Uiso d D 1
H H51W 0.390(2) 0.728(2) 0.041(5) 0.034 Uiso d D 1
H H51X 0.3368(13) 0.703(3) 0.025(5) 0.034 Uiso d D 1
H H47W 0.186(4) -0.010(6) 0.362(6) 0.052 Uiso d . 1
H H47X 0.165(4) 0.068(5) 0.352(6) 0.052 Uiso d . 1
H H48W 0.555(3) 0.360(3) 0.097(4) 0.052 Uiso d D 1
H H48X 0.550(3) 0.396(5) 0.170(3) 0.052 Uiso d D 1
H H49W 0.059(3) 0.121(4) 0.342(4) 0.052 Uiso d D 1
H H49X 0.091(4) 0.131(3) 0.414(4) 0.052 Uiso d D 1
H H50W 0.1760(10) 0.304(3) 0.042(6) 0.052 Uiso d D 1
H H50X 0.1196(19) 0.2876(19) 0.043(5) 0.052 Uiso d D 1

loop_
_atom_site_aniso_label
_atom_site_aniso_U_11
_atom_site_aniso_U_22
_atom_site_aniso_U_33
_atom_site_aniso_U_12
_atom_site_aniso_U_13
_atom_site_aniso_U_23
C1 0.012(4) 0.004(4) 0.022(4) -0.002(3) 0.002(3) -0.004(3)
C2 0.010(4) 0.012(4) 0.020(4) -0.006(3) 0.005(3) -0.005(4)
C3 0.011(4) 0.013(4) 0.014(4) -0.007(3) 0.003(3) -0.002(3)
C4 0.010(4) 0.012(4) 0.029(5) -0.004(3) 0.003(3) -0.012(4)
C5 0.014(4) 0.007(4) 0.017(4) -0.004(3) 0.007(3) 0.000(3)
C6 0.017(4) 0.014(4) 0.014(4) 0.001(3) -0.007(3) 0.001(3)
C7 0.012(4) 0.019(5) 0.018(4) -0.004(3) 0.001(3) 0.000(4)
C8 0.019(4) 0.006(4) 0.016(4) 0.007(3) -0.002(3) -0.005(3)
C9 0.009(4) 0.014(4) 0.016(4) -0.001(3) 0.001(3) -0.005(3)
C10 0.013(4) 0.013(4) 0.020(4) 0.001(3) -0.001(3) -0.006(4)
Mo1 0.0105(3) 0.0082(3) 0.0094(3) 0.0014(3) 0.0009(2) 0.0003(3)
Mo2 0.0079(3) 0.0086(3) 0.0092(3) -0.0003(3) 0.0012(2) 0.0001(3)
Mo3 0.0089(3) 0.0077(3) 0.0099(3) -0.0005(3) 0.0011(2) 0.0011(3)
Mo4 0.0072(3) 0.0093(3) 0.0111(3) -0.0003(3) 0.0006(2) 0.0005(3)
Mo5 0.0105(3) 0.0085(3) 0.0099(3) -0.0010(3) 0.0000(2) 0.0007(3)
Mo6 0.0107(3) 0.0084(3) 0.0136(3) -0.0010(3) 0.0021(2) -0.0012(3)
Mo7 0.0086(3) 0.0091(3) 0.0092(3) 0.0000(3) 0.0010(2) 0.0003(3)
Mo8 0.0097(3) 0.0073(3) 0.0102(3) 0.0004(3) -0.0002(2) -0.0003(3)
Mo9 0.0088(3) 0.0103(3) 0.0110(3) 0.0003(3) 0.0000(2) -0.0008(3)
Mo10 0.0110(3) 0.0089(3) 0.0103(3) 0.0015(3) 0.0011(2) 0.0002(3)
N1 0.013(3) 0.014(4) 0.010(3) 0.008(3) -0.001(2) 0.001(3)
N2 0.015(3) 0.020(4) 0.008(3) 0.004(3) 0.000(3) -0.002(3)
N3 0.008(3) 0.026(4) 0.010(3) 0.003(3) 0.001(2) -0.001(3)
N4 0.022(3) 0.018(4) 0.016(4) 0.004(3) 0.001(3) 0.002(3)
N5 0.030(4) 0.019(4) 0.011(4) 0.002(3) -0.002(3) -0.002(3)
N6 0.041(4) 0.012(4) 0.009(4) 0.004(3) -0.002(3) 0.004(3)
N7 0.027(4) 0.011(4) 0.014(4) -0.004(3) 0.003(3) -0.001(3)
N8 0.021(3) 0.008(3) 0.021(4) 0.000(3) 0.000(3) -0.002(3)
N9 0.030(4) 0.009(3) 0.009(3) -0.004(3) 0.001(3) -0.005(3)
N10 0.021(4) 0.030(4) 0.015(4) -0.005(3) 0.001(3) -0.008(3)
N11 0.017(3) 0.022(4) 0.021(4) -0.014(3) 0.001(3) -0.008(3)
N12 0.018(3) 0.023(4) 0.015(4) -0.003(3) 0.001(3) -0.004(3)
N13 0.019(3) 0.025(4) 0.014(4) 0.010(3) 0.006(3) -0.005(3)
N14 0.007(3) 0.030(4) 0.018(4) 0.000(3) 0.000(3) -0.004(3)
N15 0.019(3) 0.021(4) 0.012(3) -0.001(3) 0.000(3) -0.004(3)
N16 0.033(4) 0.015(4) 0.017(4) -0.003(3) 0.004(3) 0.002(3)
N17 0.032(4) 0.013(4) 0.018(4) -0.003(3) 0.002(3) 0.003(3)
N18 0.028(4) 0.010(4) 0.007(3) 0.003(3) -0.002(3) -0.002(3)
N19 0.010(3) 0.025(4) 0.012(3) 0.007(3) -0.004(2) -0.002(3)
N20 0.015(3) 0.025(4) 0.008(3) 0.007(3) 0.002(2) -0.004(3)
N21 0.015(3) 0.024(4) 0.015(4) 0.007(3) -0.001(3) 0.000(3)
N22 0.014(3) 0.032(4) 0.016(4) -0.011(3) 0.005(3) -0.005(3)
N23 0.011(3) 0.024(4) 0.013(3) 0.000(3) 0.003(2) -0.003(3)
N24 0.017(3) 0.034(5) 0.018(4) -0.002(3) 0.003(3) -0.009(3)
N25 0.008(3) 0.021(4) 0.014(3) -0.007(3) -0.005(2) -0.006(3)
N26 0.008(3) 0.036(5) 0.017(4) -0.004(3) 0.005(3) -0.010(3)
N27 0.015(3) 0.021(4) 0.016(4) 0.000(3) 0.001(3) -0.006(3)
N28 0.014(3) 0.017(4) 0.015(3) -0.001(3) 0.002(3) -0.004(3)
N29 0.014(3) 0.018(4) 0.012(3) -0.009(3) -0.001(2) -0.001(3)
N30 0.011(3) 0.023(4) 0.010(3) -0.002(3) 0.004(2) 0.001(3)
O1 0.011(2) 0.010(3) 0.012(3) 0.001(2) 0.0006(19) -0.005(2)
O2 0.009(2) 0.009(3) 0.011(3) 0.003(2) 0.0009(19) 0.001(2)
O3 0.011(2) 0.010(3) 0.014(3) -0.001(2) 0.004(2) -0.001(2)
O4 0.009(2) 0.009(3) 0.013(3) -0.001(2) 0.0040(19) -0.003(2)
O5 0.010(2) 0.005(3) 0.013(3) -0.001(2) 0.0019(19) -0.001(2)
O6 0.009(2) 0.004(3) 0.015(3) 0.000(2) 0.0019(19) 0.002(2)
O7 0.011(2) 0.013(3) 0.008(3) -0.001(2) 0.0001(19) 0.000(2)
O8 0.011(2) 0.011(3) 0.007(3) -0.003(2) -0.0032(19) -0.001(2)
O9 0.013(3) 0.010(3) 0.011(3) -0.003(2) 0.001(2) -0.003(2)
O10 0.013(2) 0.008(3) 0.008(3) -0.004(2) 0.0040(19) 0.003(2)
O11 0.015(3) 0.009(3) 0.014(3) -0.005(2) -0.003(2) 0.001(2)
O12 0.015(3) 0.015(3) 0.015(3) 0.003(2) -0.004(2) 0.005(2)
O13 0.013(3) 0.017(3) 0.020(3) -0.005(2) 0.000(2) -0.001(2)
O14 0.009(2) 0.008(3) 0.010(3) 0.002(2) -0.0007(19) 0.003(2)
O15 0.011(2) 0.014(3) 0.008(3) 0.000(2) 0.0016(19) 0.001(2)
O16 0.011(3) 0.019(3) 0.017(3) 0.000(2) -0.001(2) 0.006(2)
O17 0.013(3) 0.015(3) 0.016(3) -0.002(2) 0.003(2) 0.001(2)
O18 0.011(2) 0.013(3) 0.012(3) -0.005(2) 0.001(2) 0.005(2)
O19 0.009(2) 0.019(3) 0.014(3) 0.002(2) -0.002(2) -0.002(2)
O20 0.010(2) 0.013(3) 0.016(3) 0.001(2) -0.003(2) -0.001(2)
O21 0.014(3) 0.011(3) 0.010(3) 0.003(2) 0.0066(19) 0.000(2)
O22 0.014(3) 0.014(3) 0.017(3) 0.002(2) -0.001(2) 0.001(2)
O23 0.013(3) 0.011(3) 0.015(3) 0.002(2) 0.000(2) -0.001(2)
O24 0.012(2) 0.007(3) 0.012(3) -0.002(2) -0.003(2) 0.001(2)
O25 0.011(2) 0.010(3) 0.015(3) -0.004(2) 0.001(2) 0.003(2)
O26 0.007(2) 0.011(3) 0.014(3) -0.002(2) 0.0027(19) 0.002(2)
O27 0.012(2) 0.007(3) 0.007(3) 0.001(2) -0.0031(19) 0.001(2)
O28 0.008(2) 0.013(3) 0.015(3) -0.003(2) -0.003(2) 0.002(2)
O29 0.008(2) 0.010(3) 0.011(3) 0.002(2) 0.0001(19) -0.003(2)
O30 0.007(2) 0.013(3) 0.015(3) 0.001(2) 0.0040(19) -0.002(2)
O31 0.008(2) 0.018(3) 0.007(3) -0.001(2) -0.0006(19) 0.004(2)
O32 0.009(2) 0.016(3) 0.010(3) 0.007(2) 0.000(2) 0.005(2)
O33 0.011(2) 0.014(3) 0.015(3) 0.002(2) 0.006(2) -0.003(2)
O34 0.015(3) 0.014(3) 0.006(3) 0.004(2) 0.0015(19) 0.001(2)
O35 0.022(3) 0.015(3) 0.007(3) 0.000(2) 0.000(2) -0.004(2)
O36 0.020(3) 0.015(3) 0.016(3) 0.001(2) 0.000(2) 0.003(2)
O37 0.009(2) 0.008(3) 0.009(3) -0.002(2) 0.0002(19) -0.001(2)
O38 0.008(2) 0.016(3) 0.010(3) -0.004(2) 0.0040(19) 0.000(2)
O39 0.011(2) 0.016(3) 0.012(3) -0.002(2) 0.000(2) -0.001(2)
O40 0.007(2) 0.017(3) 0.023(3) 0.000(2) 0.001(2) -0.009(2)
O41 0.014(3) 0.012(3) 0.018(3) 0.001(2) 0.000(2) -0.002(2)
O42 0.008(2) 0.015(3) 0.015(3) 0.002(2) -0.001(2) -0.001(2)
O43 0.007(2) 0.019(3) 0.010(3) 0.000(2) 0.0021(19) -0.002(2)
O44 0.009(2) 0.014(3) 0.011(3) -0.002(2) -0.0020(19) 0.002(2)
O45 0.016(3) 0.015(3) 0.020(3) 0.001(2) 0.001(2) -0.004(2)
O46 0.022(3) 0.013(3) 0.024(3) 0.001(2) 0.007(2) 0.006(3)
P1 0.0099(9) 0.0092(10) 0.0076(10) 0.0011(8) 0.0008(7) 0.0002(8)
P2 0.0081(9) 0.0118(10) 0.0085(10) -0.0003(8) 0.0014(7) 0.0008(8)
P3 0.0102(9) 0.0102(10) 0.0073(10) 0.0007(8) 0.0005(7) 0.0006(8)
P4 0.0076(9) 0.0102(10) 0.0090(10) -0.0005(8) 0.0010(7) 0.0000(8)
O47 0.029(3) 0.017(4) 0.033(4) 0.003(3) 0.013(3) 0.013(3)
O48 0.019(3) 0.022(3) 0.016(3) -0.002(2) 0.002(2) -0.006(3)
O49 0.069(5) 0.038(5) 0.030(4) 0.022(4) 0.009(3) 0.008(3)
O50 0.042(4) 0.028(4) 0.054(5) 0.005(3) -0.007(4) -0.001(4)
O51 0.029(3) 0.024(4) 0.033(4) 0.007(3) 0.000(3) 0.000(3)

loop_
_atom_type_symbol
_atom_type_description
_atom_type_scat_dispersion_real
_atom_type_scat_dispersion_imag
_atom_type_scat_source
C C 0.0033 0.0016 'International Tables Vol C Tables 4.2.6.8 and 6.1.1.4'
H H 0 0 'International Tables Vol C Tables 4.2.6.8 and 6.1.1.4'
N N 0.0061 0.0033 'International Tables Vol C Tables 4.2.6.8 and 6.1.1.4'
O O 0.0106 0.006 'International Tables Vol C Tables 4.2.6.8 and 6.1.1.4'
P P 0.1023 0.0942 'International Tables Vol C Tables 4.2.6.8 and 6.1.1.4'
Mo Mo -1.6832 0.6857 'International Tables Vol C Tables 4.2.6.8 and 6.1.1.4'

loop_
_geom_angle_atom_site_label_1
_geom_angle_atom_site_label_2
_geom_angle_atom_site_label_3
_geom_angle
_geom_angle_publ_flag
N1 C1 N3 121.2(7) ?
N1 C1 N2 119.3(6) ?
N3 C1 N2 119.5(7) ?
N5 C2 N4 120.1(7) ?
N5 C2 N6 120.3(7) ?
N4 C2 N6 119.6(7) ?
N8 C3 N7 121.0(7) ?
N8 C3 N9 120.5(7) ?
N7 C3 N9 118.6(7) ?
N12 C4 N10 120.6(7) ?
N12 C4 N11 120.3(7) ?
N10 C4 N11 119.1(7) ?
N14 C5 N13 120.6(7) ?
N14 C5 N15 118.7(7) ?
N13 C5 N15 120.7(7) ?
N16 C6 N17 121.0(7) ?
N16 C6 N18 120.7(7) ?
N17 C6 N18 118.3(7) ?
N20 C7 N19 121.5(6) ?
N20 C7 N21 120.1(7) ?
N19 C7 N21 118.3(7) ?
N22 C8 N24 120.8(7) ?
N22 C8 N23 119.4(7) ?
N24 C8 N23 119.8(7) ?
N25 C9 N27 119.3(6) ?
N25 C9 N26 121.4(6) ?
N27 C9 N26 119.3(7) ?
N30 C10 N28 121.1(7) ?
N30 C10 N29 119.4(7) ?
N28 C10 N29 119.5(6) ?
O23 Mo1 O22 103.3(2) ?
O23 Mo1 O10 100.7(2) ?
O22 Mo1 O10 98.3(2) ?
O23 Mo1 O2 101.6(2) ?
O22 Mo1 O2 99.4(2) ?
O10 Mo1 O2 147.33(19) ?
O23 Mo1 O1 87.9(2) ?
O22 Mo1 O1 168.37(19) ?
O10 Mo1 O1 82.56(19) ?
O2 Mo1 O1 74.76(19) ?
O23 Mo1 O7 168.4(2) ?
O22 Mo1 O7 87.82(19) ?
O10 Mo1 O7 74.16(17) ?
O2 Mo1 O7 79.34(17) ?
O1 Mo1 O7 81.25(16) ?
O20 Mo2 O21 104.1(2) ?
O20 Mo2 O4 98.0(2) ?
O21 Mo2 O4 100.9(2) ?
O20 Mo2 O2 98.2(2) ?
O21 Mo2 O2 95.1(2) ?
O4 Mo2 O2 153.69(19) ?
O20 Mo2 O3 160.0(2) ?
O21 Mo2 O3 95.57(19) ?
O4 Mo2 O3 74.03(18) ?
O2 Mo2 O3 83.79(18) ?
O20 Mo2 O1 88.8(2) ?
O21 Mo2 O1 163.0(2) ?
O4 Mo2 O1 87.96(18) ?
O2 Mo2 O1 71.82(18) ?
O3 Mo2 O1 72.77(16) ?
O18 Mo3 O19 101.8(2) ?
O18 Mo3 O5 104.6(2) ?
O19 Mo3 O5 99.2(2) ?
O18 Mo3 O4 101.2(2) ?
O19 Mo3 O4 96.7(2) ?
O5 Mo3 O4 146.0(2) ?
O18 Mo3 O14 85.7(2) ?
O19 Mo3 O14 171.8(2) ?
O5 Mo3 O14 81.77(18) ?
O4 Mo3 O14 78.48(17) ?
O18 Mo3 O3 168.56(18) ?
O19 Mo3 O3 85.6(2) ?
O5 Mo3 O3 82.49(18) ?
O4 Mo3 O3 69.00(17) ?
O14 Mo3 O3 86.41(17) ?
O17 Mo4 O16 102.9(2) ?
O17 Mo4 O5 100.9(2) ?
O16 Mo4 O5 101.0(2) ?
O17 Mo4 O11 97.9(2) ?
O16 Mo4 O11 99.8(2) ?
O5 Mo4 O11 147.93(19) ?
O17 Mo4 O8 170.0(2) ?
O16 Mo4 O8 86.4(2) ?
O5 Mo4 O8 80.43(18) ?
O11 Mo4 O8 76.80(19) ?
O17 Mo4 O6 84.59(19) ?
O16 Mo4 O6 168.1(2) ?
O5 Mo4 O6 86.41(17) ?
O11 Mo4 O6 69.71(17) ?
O8 Mo4 O6 85.64(16) ?
O13 Mo5 O12 104.4(2) ?
O13 Mo5 O11 100.0(2) ?
O12 Mo5 O11 100.2(2) ?
O13 Mo5 O10 98.3(2) ?
O12 Mo5 O10 96.35(19) ?
O11 Mo5 O10 151.4(2) ?
O13 Mo5 O6 154.7(2) ?
O12 Mo5 O6 100.7(2) ?
O11 Mo5 O6 72.66(18) ?
O10 Mo5 O6 81.45(18) ?
O13 Mo5 O7 84.9(2) ?
O12 Mo5 O7 165.66(19) ?
O11 Mo5 O7 88.70(18) ?
O10 Mo5 O7 71.20(17) ?
O6 Mo5 O7 71.02(17) ?
O46 Mo6 O45 102.6(2) ?
O46 Mo6 O25 100.7(2) ?
O45 Mo6 O25 101.0(2) ?
O46 Mo6 O33 100.2(2) ?
O45 Mo6 O33 100.2(2) ?
O25 Mo6 O33 145.9(2) ?
O46 Mo6 O24 169.7(2) ?
O45 Mo6 O24 87.2(2) ?
O25 Mo6 O24 74.07(19) ?
O33 Mo6 O24 80.75(19) ?
O46 Mo6 O30 88.1(2) ?
O45 Mo6 O30 168.8(2) ?
O25 Mo6 O30 79.68(17) ?
O33 Mo6 O30 74.47(18) ?
O24 Mo6 O30 82.27(16) ?
O44 Mo7 O43 105.4(2) ?
O44 Mo7 O27 100.9(2) ?
O43 Mo7 O27 99.8(2) ?
O44 Mo7 O25 94.8(2) ?
O43 Mo7 O25 97.7(2) ?
O27 Mo7 O25 152.44(19) ?
O44 Mo7 O26 96.99(19) ?
O43 Mo7 O26 157.4(2) ?
O27 Mo7 O26 73.16(18) ?
O25 Mo7 O26 82.60(18) ?
O44 Mo7 O24 163.62(19) ?
O43 Mo7 O24 86.41(19) ?
O27 Mo7 O24 87.91(18) ?
O25 Mo7 O24 72.05(18) ?
O26 Mo7 O24 72.14(16) ?
O42 Mo8 O41 103.1(2) ?
O42 Mo8 O27 100.9(2) ?
O41 Mo8 O27 100.7(2) ?
O42 Mo8 O28 102.3(2) ?
O41 Mo8 O28 97.3(2) ?
O27 Mo8 O28 146.3(2) ?
O42 Mo8 O37 84.8(2) ?
O41 Mo8 O37 172.1(2) ?
O27 Mo8 O37 77.79(18) ?
O28 Mo8 O37 80.48(18) ?
O42 Mo8 O26 166.93(19) ?
O41 Mo8 O26 87.4(2) ?
O27 Mo8 O26 69.06(17) ?
O28 Mo8 O26 83.71(18) ?
O37 Mo8 O26 84.83(17) ?
O39 Mo9 O40 101.7(2) ?
O39 Mo9 O28 99.1(2) ?
O40 Mo9 O28 103.2(2) ?
O39 Mo9 O34 98.1(2) ?
O40 Mo9 O34 98.8(2) ?
O28 Mo9 O34 148.57(19) ?
O39 Mo9 O31 169.70(19) ?
O40 Mo9 O31 88.3(2) ?
O28 Mo9 O31 80.80(19) ?
O34 Mo9 O31 77.69(19) ?
O39 Mo9 O29 84.75(19) ?
O40 Mo9 O29 167.5(2) ?
O28 Mo9 O29 86.06(18) ?
O34 Mo9 O29 69.53(17) ?
O31 Mo9 O29 84.97(17) ?
O35 Mo10 O36 104.5(2) ?
O35 Mo10 O34 100.3(2) ?
O36 Mo10 O34 99.6(2) ?
O35 Mo10 O33 97.2(2) ?
O36 Mo10 O33 97.6(2) ?
O34 Mo10 O33 151.5(2) ?
O35 Mo10 O29 98.0(2) ?
O36 Mo10 O29 157.4(2) ?
O34 Mo10 O29 73.42(18) ?
O33 Mo10 O29 82.03(19) ?
O35 Mo10 O30 164.61(19) ?
O36 Mo10 O30 87.3(2) ?
O34 Mo10 O30 87.22(18) ?
O33 Mo10 O30 71.08(17) ?
O29 Mo10 O30 71.10(17) ?
C1 N1 H1A 120 ?
C1 N1 H1B 120 ?
H1A N1 H1B 120 ?
C1 N2 H2A 117(2) ?
C1 N2 H2B 118(2) ?
H2A N2 H2B 120(2) ?
C1 N3 H3A 120 ?
C1 N3 H3B 120 ?
H3A N3 H3B 120 ?
C2 N4 H4A 120 ?
C2 N4 H4B 120 ?
H4A N4 H4B 120 ?
C2 N5 H5A 120 ?
C2 N5 H5B 120 ?
H5A N5 H5B 120 ?
C2 N6 H6A 120 ?
C2 N6 H6B 120 ?
H6A N6 H6B 120 ?
C3 N7 H7A 120 ?
C3 N7 H7B 120 ?
H7A N7 H7B 120 ?
C3 N8 H8A 120 ?
C3 N8 H8B 120 ?
H8A N8 H8B 120 ?
C3 N9 H9A 120 ?
C3 N9 H9B 120 ?
H9A N9 H9B 120 ?
C4 N10 H10A 116(3) ?
C4 N10 H10B 116(3) ?
H10A N10 H10B 121(2) ?
C4 N11 H11A 120 ?
C4 N11 H11B 120 ?
H11A N11 H11B 120 ?
C4 N12 H12A 120 ?
C4 N12 H12B 120 ?
H12A N12 H12B 120 ?
C5 N13 H13A 120 ?
C5 N13 H13B 120 ?
H13A N13 H13B 120 ?
C5 N14 H14A 120 ?
C5 N14 H14B 120 ?
H14A N14 H14B 120 ?
C5 N15 H15A 120 ?
C5 N15 H15B 120 ?
H15A N15 H15B 120 ?
C6 N16 H16A 120 ?
C6 N16 H16B 120 ?
H16A N16 H16B 120 ?
C6 N17 H17A 120 ?
C6 N17 H17B 120 ?
H17A N17 H17B 120 ?
C6 N18 H18A 120 ?
C6 N18 H18B 120 ?
H18A N18 H18B 120 ?
C7 N19 H19A 120 ?
C7 N19 H19B 120 ?
H19A N19 H19B 120 ?
C7 N20 H20A 120 ?
C7 N20 H20B 120 ?
H20A N20 H20B 120 ?
C7 N21 H21A 120 ?
C7 N21 H21B 120 ?
H21A N21 H21B 120 ?
C8 N22 H22A 120 ?
C8 N22 H22B 120 ?
H22A N22 H22B 120 ?
C8 N23 H23A 120 ?
C8 N23 H23B 120 ?
H23A N23 H23B 120 ?
C8 N24 H24A 120 ?
C8 N24 H24B 120 ?
H24A N24 H24B 120 ?
C9 N25 H25A 120 ?
C9 N25 H25B 120 ?
H25A N25 H25B 120 ?
C9 N26 H26A 120 ?
C9 N26 H26B 120 ?
H26A N26 H26B 120 ?
C9 N27 H27A 120 ?
C9 N27 H27B 120 ?
H27A N27 H27B 120 ?
C10 N28 H28A 120 ?
C10 N28 H28B 120 ?
H28A N28 H28B 120 ?
C10 N29 H29A 120 ?
C10 N29 H29B 120 ?
H29A N29 H29B 120 ?
C10 N30 H30A 120 ?
C10 N30 H30B 120 ?
H30A N30 H30B 120 ?
P2 O1 Mo1 124.8(3) ?
P2 O1 Mo2 130.0(3) ?
Mo1 O1 Mo2 94.07(17) ?
Mo1 O2 Mo2 119.1(2) ?
P1 O3 Mo2 129.9(3) ?
P1 O3 Mo3 133.9(3) ?
Mo2 O3 Mo3 94.56(17) ?
Mo2 O4 Mo3 121.9(2) ?
Mo3 O5 Mo4 146.6(3) ?
P2 O6 Mo5 127.8(3) ?
P2 O6 Mo4 134.8(3) ?
Mo5 O6 Mo4 97.33(17) ?
P1 O7 Mo1 127.6(3) ?
P1 O7 Mo5 124.3(3) ?
Mo1 O7 Mo5 90.89(16) ?
P1 O8 Mo4 122.1(3) ?
P1 O9 H9 109.5 ?
Mo1 O10 Mo5 123.7(2) ?
Mo5 O11 Mo4 120.2(2) ?
P2 O14 Mo3 124.1(3) ?
P4 O24 Mo6 124.5(3) ?
P4 O24 Mo7 128.2(3) ?
Mo6 O24 Mo7 93.11(17) ?
Mo6 O25 Mo7 120.6(2) ?
P3 O26 Mo7 128.5(3) ?
P3 O26 Mo8 135.2(3) ?
Mo7 O26 Mo8 95.80(17) ?
Mo7 O27 Mo8 121.9(2) ?
Mo9 O28 Mo8 145.3(3) ?
P4 O29 Mo10 128.0(3) ?
P4 O29 Mo9 135.3(3) ?
Mo10 O29 Mo9 96.64(16) ?
P3 O30 Mo6 125.5(3) ?
P3 O30 Mo10 125.3(3) ?
Mo6 O30 Mo10 91.06(16) ?
P3 O31 Mo9 122.5(3) ?
P3 O32 H32 109.5 ?
Mo6 O33 Mo10 123.3(2) ?
Mo10 O34 Mo9 120.4(2) ?
P4 O37 Mo8 123.9(3) ?
O8 P1 O3 109.9(3) y
O8 P1 O7 110.6(3) ?
O3 P1 O7 110.8(3) ?
O8 P1 O9 110.5(3) y
O3 P1 O9 104.3(3) ?
O7 P1 O9 110.5(3) y
O15 P2 O14 110.3(3) y
O15 P2 O6 110.2(3) ?
O14 P2 O6 106.7(3) y
O15 P2 O1 112.0(3) y
O14 P2 O1 108.4(3) ?
O6 P2 O1 109.1(3) ?
O31 P3 O30 109.8(3) ?
O31 P3 O26 108.2(3) ?
O30 P3 O26 111.8(3) ?
O31 P3 O32 111.7(3) y
O30 P3 O32 110.8(3) y
O26 P3 O32 104.3(3) y
O38 P4 O37 110.3(3) y
O38 P4 O24 111.3(3) y
O37 P4 O24 109.8(3) ?
O38 P4 O29 109.8(3) y
O37 P4 O29 105.6(3) ?
O24 P4 O29 109.9(3) ?
H47W O47 H47X 126(9) ?
H48W O48 H48X 109.9(19) ?
H49W O49 H49X 110.8(19) ?
H50W O50 H50X 109.8(19) ?
H51W O51 H51X 109.4(19) ?

loop_
_geom_bond_atom_site_label_1
_geom_bond_atom_site_label_2
_geom_bond_distance
_geom_bond_publ_flag
C1 N1 1.309(9) ?
C1 N3 1.321(8) ?
C1 N2 1.372(9) ?
C2 N5 1.317(9) ?
C2 N4 1.327(9) ?
C2 N6 1.332(9) ?
C3 N8 1.309(9) ?
C3 N7 1.325(9) ?
C3 N9 1.335(9) ?
C4 N12 1.318(10) ?
C4 N10 1.328(9) ?
C4 N11 1.333(9) ?
C5 N14 1.314(9) ?
C5 N13 1.320(9) ?
C5 N15 1.336(9) ?
C6 N16 1.321(9) ?
C6 N17 1.325(9) ?
C6 N18 1.335(9) ?
C7 N20 1.309(9) ?
C7 N19 1.339(9) ?
C7 N21 1.346(9) ?
C8 N22 1.323(9) ?
C8 N24 1.324(9) ?
C8 N23 1.325(9) ?
C9 N25 1.323(9) ?
C9 N27 1.327(9) ?
C9 N26 1.334(9) ?
C10 N30 1.326(9) ?
C10 N28 1.328(9) ?
C10 N29 1.331(9) ?
Mo1 O23 1.716(4) ?
Mo1 O22 1.729(5) ?
Mo1 O10 1.912(4) ?
Mo1 O2 1.915(5) ?
Mo1 O1 2.221(5) ?
Mo1 O7 2.337(4) ?
Mo2 O20 1.700(4) ?
Mo2 O21 1.712(5) ?
Mo2 O4 1.924(5) ?
Mo2 O2 1.944(5) ?
Mo2 O3 2.205(4) ?
Mo2 O1 2.324(5) ?
Mo3 O18 1.693(5) ?
Mo3 O19 1.720(5) ?
Mo3 O5 1.906(4) ?
Mo3 O4 1.952(4) ?
Mo3 O14 2.212(5) ?
Mo3 O3 2.405(5) ?
Mo4 O17 1.709(5) ?
Mo4 O16 1.712(4) ?
Mo4 O5 1.920(5) ?
Mo4 O11 1.964(5) ?
Mo4 O8 2.207(5) ?
Mo4 O6 2.279(4) ?
Mo5 O13 1.696(5) ?
Mo5 O12 1.722(5) ?
Mo5 O11 1.908(4) ?
Mo5 O10 1.948(4) ?
Mo5 O6 2.190(5) ?
Mo5 O7 2.438(5) ?
Mo6 O46 1.711(5) ?
Mo6 O45 1.725(5) ?
Mo6 O25 1.910(5) ?
Mo6 O33 1.923(5) ?
Mo6 O24 2.295(5) ?
Mo6 O30 2.307(4) ?
Mo7 O44 1.713(5) ?
Mo7 O43 1.718(4) ?
Mo7 O27 1.913(5) ?
Mo7 O25 1.966(5) ?
Mo7 O26 2.181(4) ?
Mo7 O24 2.341(5) ?
Mo8 O42 1.686(5) ?
Mo8 O41 1.715(5) ?
Mo8 O27 1.932(4) ?
Mo8 O28 1.950(4) ?
Mo8 O37 2.222(5) ?
Mo8 O26 2.346(5) ?
Mo9 O39 1.710(5) ?
Mo9 O40 1.719(4) ?
Mo9 O28 1.908(5) ?
Mo9 O34 1.956(5) ?
Mo9 O31 2.216(5) ?
Mo9 O29 2.312(4) ?
Mo10 O35 1.700(5) ?
Mo10 O36 1.736(5) ?
Mo10 O34 1.909(5) ?
Mo10 O33 1.932(4) ?
Mo10 O29 2.176(5) ?
Mo10 O30 2.444(5) ?
N1 H1A 0.88 ?
N1 H1B 0.88 ?
N2 H2A 0.883(10) ?
N2 H2B 0.875(10) ?
N3 H3A 0.88 ?
N3 H3B 0.88 ?
N4 H4A 0.88 ?
N4 H4B 0.88 ?
N5 H5A 0.88 ?
N5 H5B 0.88 ?
N6 H6A 0.88 ?
N6 H6B 0.88 ?
N7 H7A 0.88 ?
N7 H7B 0.88 ?
N8 H8A 0.88 ?
N8 H8B 0.88 ?
N9 H9A 0.88 ?
N9 H9B 0.88 ?
N10 H10A 0.876(10) ?
N10 H10B 0.878(10) ?
N11 H11A 0.88 ?
N11 H11B 0.88 ?
N12 H12A 0.88 ?
N12 H12B 0.88 ?
N13 H13A 0.88 ?
N13 H13B 0.88 ?
N14 H14A 0.88 ?
N14 H14B 0.88 ?
N15 H15A 0.88 ?
N15 H15B 0.88 ?
N16 H16A 0.88 ?
N16 H16B 0.88 ?
N17 H17A 0.88 ?
N17 H17B 0.88 ?
N18 H18A 0.88 ?
N18 H18B 0.88 ?
N19 H19A 0.88 ?
N19 H19B 0.88 ?
N20 H20A 0.88 ?
N20 H20B 0.88 ?
N21 H21A 0.88 ?
N21 H21B 0.88 ?
N22 H22A 0.88 ?
N22 H22B 0.88 ?
N23 H23A 0.88 ?
N23 H23B 0.88 ?
N24 H24A 0.88 ?
N24 H24B 0.88 ?
N25 H25A 0.88 ?
N25 H25B 0.88 ?
N26 H26A 0.88 ?
N26 H26B 0.88 ?
N27 H27A 0.88 ?
N27 H27B 0.88 ?
N28 H28A 0.88 ?
N28 H28B 0.88 ?
N29 H29A 0.88 ?
N29 H29B 0.88 ?
N30 H30A 0.88 ?
N30 H30B 0.88 ?
O1 P2 1.568(5) y
O3 P1 1.537(5) y
O6 P2 1.561(5) y
O7 P1 1.548(5) y
O8 P1 1.518(5) y
O9 P1 1.560(5) y
O9 H9 0.84 ?
O14 P2 1.523(5) y
O15 P2 1.511(5) y
O24 P4 1.550(5) y
O26 P3 1.547(5) y
O29 P4 1.563(5) y
O30 P3 1.544(5) y
O31 P3 1.514(5) y
O32 P3 1.548(5) y
O32 H32 0.84 ?
O37 P4 1.530(5) y
O38 P4 1.514(5) y
O47 H47W 0.80(10) ?
O47 H47X 0.97(10) ?
O48 H48W 0.818(10) ?
O48 H48X 0.819(10) ?
O49 H49W 0.816(10) ?
O49 H49X 0.816(10) ?
O50 H50W 0.820(10) ?
O50 H50X 0.817(10) ?
O51 H51W 0.820(10) ?
O51 H51X 0.821(10) ?

loop_
_geom_hbond_atom_site_label_D
_geom_hbond_atom_site_label_H
_geom_hbond_atom_site_label_A
_geom_hbond_site_symmetry_A
_geom_hbond_distance_DH
_geom_hbond_distance_HA
_geom_hbond_distance_DA
_geom_hbond_angle_DHA
O9 H9 O15 4_565 0.84 1.71 2.519(7) 159.6
O32 H32 O38 4_575 0.84 1.63 2.457(7) 168.9

loop_
_geom_torsion_atom_site_label_1
_geom_torsion_atom_site_label_2
_geom_torsion_atom_site_label_3
_geom_torsion_atom_site_label_4
_geom_torsion
O23 Mo1 O1 P2 -114.4(3)
O22 Mo1 O1 P2 81.8(11)
O10 Mo1 O1 P2 -13.3(3)
O2 Mo1 O1 P2 143.0(3)
O7 Mo1 O1 P2 61.8(3)
O23 Mo1 O1 Mo2 99.1(2)
O22 Mo1 O1 Mo2 -64.7(10)
O10 Mo1 O1 Mo2 -159.79(18)
O2 Mo1 O1 Mo2 -3.52(15)
O7 Mo1 O1 Mo2 -84.77(16)
O20 Mo2 O1 P2 120.7(4)
O21 Mo2 O1 P2 -99.4(7)
O4 Mo2 O1 P2 22.6(3)
O2 Mo2 O1 P2 -140.3(4)
O3 Mo2 O1 P2 -51.3(3)
O20 Mo2 O1 Mo1 -95.5(2)
O21 Mo2 O1 Mo1 44.4(7)
O4 Mo2 O1 Mo1 166.42(18)
O2 Mo2 O1 Mo1 3.52(15)
O3 Mo2 O1 Mo1 92.52(18)
O23 Mo1 O2 Mo2 -79.7(3)
O22 Mo1 O2 Mo2 174.5(2)
O10 Mo1 O2 Mo2 52.5(5)
O1 Mo1 O2 Mo2 4.8(2)
O7 Mo1 O2 Mo2 88.5(2)
O20 Mo2 O2 Mo1 81.4(3)
O21 Mo2 O2 Mo1 -173.6(2)
O4 Mo2 O2 Mo1 -46.2(5)
O3 Mo2 O2 Mo1 -78.5(2)
O1 Mo2 O2 Mo1 -4.7(2)
O20 Mo2 O3 P1 -102.2(7)
O21 Mo2 O3 P1 89.2(4)
O4 Mo2 O3 P1 -171.0(4)
O2 Mo2 O3 P1 -5.3(4)
O1 Mo2 O3 P1 -78.2(4)
O20 Mo2 O3 Mo3 64.4(7)
O21 Mo2 O3 Mo3 -104.2(2)
O4 Mo2 O3 Mo3 -4.40(17)
O2 Mo2 O3 Mo3 161.31(19)
O1 Mo2 O3 Mo3 88.46(18)
O18 Mo3 O3 P1 137.9(9)
O19 Mo3 O3 P1 -90.8(4)
O5 Mo3 O3 P1 9.1(4)
O4 Mo3 O3 P1 170.2(4)
O14 Mo3 O3 P1 91.2(4)
O18 Mo3 O3 Mo2 -27.9(11)
O19 Mo3 O3 Mo2 103.4(2)
O5 Mo3 O3 Mo2 -156.7(2)
O4 Mo3 O3 Mo2 4.47(17)
O14 Mo3 O3 Mo2 -74.56(17)
O20 Mo2 O4 Mo3 -154.8(3)
O21 Mo2 O4 Mo3 99.1(3)
O2 Mo2 O4 Mo3 -27.2(6)
O3 Mo2 O4 Mo3 6.4(2)
O1 Mo2 O4 Mo3 -66.3(3)
O18 Mo3 O4 Mo2 167.8(3)
O19 Mo3 O4 Mo2 -88.7(3)
O5 Mo3 O4 Mo2 28.9(5)
O14 Mo3 O4 Mo2 84.5(3)
O3 Mo3 O4 Mo2 -6.0(2)
O18 Mo3 O5 Mo4 -131.6(5)
O19 Mo3 O5 Mo4 123.6(5)
O4 Mo3 O5 Mo4 6.7(7)
O14 Mo3 O5 Mo4 -48.2(5)
O3 Mo3 O5 Mo4 39.3(5)
O17 Mo4 O5 Mo3 102.4(5)
O16 Mo4 O5 Mo3 -152.0(5)
O11 Mo4 O5 Mo3 -22.5(7)
O8 Mo4 O5 Mo3 -67.6(5)
O6 Mo4 O5 Mo3 18.6(5)
O13 Mo5 O6 P2 -102.6(5)
O12 Mo5 O6 P2 83.6(4)
O11 Mo5 O6 P2 -178.9(4)
O10 Mo5 O6 P2 -11.2(3)
O7 Mo5 O6 P2 -84.2(3)
O13 Mo5 O6 Mo4 73.9(5)
O12 Mo5 O6 Mo4 -99.9(2)
O11 Mo5 O6 Mo4 -2.43(18)
O10 Mo5 O6 Mo4 165.3(2)
O7 Mo5 O6 Mo4 92.29(18)
O17 Mo4 O6 P2 -81.0(4)
O16 Mo4 O6 P2 149.3(9)
O5 Mo4 O6 P2 20.3(4)
O11 Mo4 O6 P2 178.5(4)
O8 Mo4 O6 P2 101.0(4)
O17 Mo4 O6 Mo5 102.9(2)
O16 Mo4 O6 Mo5 -26.8(11)
O5 Mo4 O6 Mo5 -155.8(2)
O11 Mo4 O6 Mo5 2.41(18)
O8 Mo4 O6 Mo5 -75.12(19)
O23 Mo1 O7 P1 69.4(11)
O22 Mo1 O7 P1 -126.2(4)
O10 Mo1 O7 P1 134.5(4)
O2 Mo1 O7 P1 -26.2(3)
O1 Mo1 O7 P1 49.8(3)
O23 Mo1 O7 Mo5 -66.9(11)
O22 Mo1 O7 Mo5 97.5(2)
O10 Mo1 O7 Mo5 -1.76(17)
O2 Mo1 O7 Mo5 -162.5(2)
O1 Mo1 O7 Mo5 -86.45(17)
O13 Mo5 O7 P1 122.7(3)
O12 Mo5 O7 P1 -106.1(8)
O11 Mo5 O7 P1 22.6(3)
O10 Mo5 O7 P1 -136.7(3)
O6 Mo5 O7 P1 -49.5(3)
O13 Mo5 O7 Mo1 -98.8(2)
O12 Mo5 O7 Mo1 32.4(9)
O11 Mo5 O7 Mo1 161.04(19)
O10 Mo5 O7 Mo1 1.76(17)
O6 Mo5 O7 Mo1 88.95(17)
O17 Mo4 O8 P1 -26.0(14)
O16 Mo4 O8 P1 174.3(4)
O5 Mo4 O8 P1 72.5(3)
O11 Mo4 O8 P1 -84.7(3)
O6 Mo4 O8 P1 -14.6(3)
O23 Mo1 O10 Mo5 172.0(3)
O22 Mo1 O10 Mo5 -82.7(3)
O2 Mo1 O10 Mo5 39.6(5)
O1 Mo1 O10 Mo5 85.6(3)
O7 Mo1 O10 Mo5 2.6(3)
O13 Mo5 O10 Mo1 79.1(3)
O12 Mo5 O10 Mo1 -175.3(3)
O11 Mo5 O10 Mo1 -50.2(6)
O6 Mo5 O10 Mo1 -75.3(3)
O7 Mo5 O10 Mo1 -2.6(3)
O13 Mo5 O11 Mo4 -151.8(3)
O12 Mo5 O11 Mo4 101.4(3)
O10 Mo5 O11 Mo4 -22.9(6)
O6 Mo5 O11 Mo4 3.2(2)
O7 Mo5 O11 Mo4 -67.3(3)
O17 Mo4 O11 Mo5 -84.4(3)
O16 Mo4 O11 Mo5 171.0(3)
O5 Mo4 O11 Mo5 41.1(5)
O8 Mo4 O11 Mo5 87.0(3)
O6 Mo4 O11 Mo5 -3.2(2)
O18 Mo3 O14 P2 178.1(3)
O19 Mo3 O14 P2 -24.6(15)
O5 Mo3 O14 P2 72.7(3)
O4 Mo3 O14 P2 -79.5(3)
O3 Mo3 O14 P2 -10.2(3)
O46 Mo6 O24 P4 -78.7(12)
O45 Mo6 O24 P4 118.6(3)
O25 Mo6 O24 P4 -139.1(3)
O33 Mo6 O24 P4 17.7(3)
O30 Mo6 O24 P4 -57.7(3)
O46 Mo6 O24 Mo7 63.4(12)
O45 Mo6 O24 Mo7 -99.3(2)
O25 Mo6 O24 Mo7 2.99(15)
O33 Mo6 O24 Mo7 159.83(19)
O30 Mo6 O24 Mo7 84.41(16)
O44 Mo7 O24 P4 99.1(7)
O43 Mo7 O24 P4 -123.8(3)
O27 Mo7 O24 P4 -23.9(3)
O25 Mo7 O24 P4 137.0(3)
O26 Mo7 O24 P4 49.1(3)
O44 Mo7 O24 Mo6 -40.8(7)
O43 Mo7 O24 Mo6 96.3(2)
O27 Mo7 O24 Mo6 -163.74(17)
O25 Mo7 O24 Mo6 -2.94(15)
O26 Mo7 O24 Mo6 -90.77(18)
O46 Mo6 O25 Mo7 -175.0(3)
O45 Mo6 O25 Mo7 79.7(3)
O33 Mo6 O25 Mo7 -48.0(5)
O24 Mo6 O25 Mo7 -4.1(2)
O30 Mo6 O25 Mo7 -89.0(3)
O44 Mo7 O25 Mo6 174.1(3)
O43 Mo7 O25 Mo6 -79.6(3)
O27 Mo7 O25 Mo6 49.4(5)
O26 Mo7 O25 Mo6 77.7(2)
O24 Mo7 O25 Mo6 4.1(2)
O44 Mo7 O26 P3 -85.2(4)
O43 Mo7 O26 P3 100.9(6)
O27 Mo7 O26 P3 175.5(4)
O25 Mo7 O26 P3 8.7(3)
O24 Mo7 O26 P3 82.2(4)
O44 Mo7 O26 Mo8 101.5(2)
O43 Mo7 O26 Mo8 -72.4(6)
O27 Mo7 O26 Mo8 2.18(17)
O25 Mo7 O26 Mo8 -164.6(2)
O24 Mo7 O26 Mo8 -91.11(18)
O42 Mo8 O26 P3 -133.3(8)
O41 Mo8 O26 P3 82.7(4)
O27 Mo8 O26 P3 -174.8(4)
O28 Mo8 O26 P3 -14.9(4)
O37 Mo8 O26 P3 -95.9(4)
O42 Mo8 O26 Mo7 39.2(9)
O41 Mo8 O26 Mo7 -104.7(2)
O27 Mo8 O26 Mo7 -2.21(18)
O28 Mo8 O26 Mo7 157.6(2)
O37 Mo8 O26 Mo7 76.68(17)
O44 Mo7 O27 Mo8 -97.2(3)
O43 Mo7 O27 Mo8 154.9(3)
O25 Mo7 O27 Mo8 26.3(6)
O26 Mo7 O27 Mo8 -3.1(2)
O24 Mo7 O27 Mo8 68.9(3)
O42 Mo8 O27 Mo7 -168.3(3)
O41 Mo8 O27 Mo7 85.9(3)
O28 Mo8 O27 Mo7 -35.2(5)
O37 Mo8 O27 Mo7 -86.1(3)
O26 Mo8 O27 Mo7 3.0(2)
O39 Mo9 O28 Mo8 -108.3(5)
O40 Mo9 O28 Mo8 147.3(5)
O34 Mo9 O28 Mo8 14.0(7)
O31 Mo9 O28 Mo8 61.2(5)
O29 Mo9 O28 Mo8 -24.3(5)
O42 Mo8 O28 Mo9 136.5(5)
O41 Mo8 O28 Mo9 -118.3(5)
O27 Mo8 O28 Mo9 3.7(7)
O37 Mo8 O28 Mo9 54.0(5)
O26 Mo8 O28 Mo9 -31.8(5)
O35 Mo10 O29 P4 -83.2(4)
O36 Mo10 O29 P4 103.7(6)
O34 Mo10 O29 P4 178.4(4)
O33 Mo10 O29 P4 13.0(3)
O30 Mo10 O29 P4 85.6(3)
O35 Mo10 O29 Mo9 99.8(2)
O36 Mo10 O29 Mo9 -73.3(5)
O34 Mo10 O29 Mo9 1.36(18)
O33 Mo10 O29 Mo9 -164.1(2)
O30 Mo10 O29 Mo9 -91.41(18)
O39 Mo9 O29 P4 81.3(4)
O40 Mo9 O29 P4 -156.9(8)
O28 Mo9 O29 P4 -18.2(4)
O34 Mo9 O29 P4 -178.0(4)
O31 Mo9 O29 P4 -99.3(4)
O39 Mo9 O29 Mo10 -102.0(2)
O40 Mo9 O29 Mo10 19.8(10)
O28 Mo9 O29 Mo10 158.5(2)
O34 Mo9 O29 Mo10 -1.36(18)
O31 Mo9 O29 Mo10 77.36(19)
O46 Mo6 O30 P3 124.6(4)
O45 Mo6 O30 P3 -71.2(11)
O25 Mo6 O30 P3 23.4(3)
O33 Mo6 O30 P3 -134.2(4)
O24 Mo6 O30 P3 -51.7(3)
O46 Mo6 O30 Mo10 -99.1(2)
O45 Mo6 O30 Mo10 65.1(11)
O25 Mo6 O30 Mo10 159.7(2)
O33 Mo6 O30 Mo10 2.12(18)
O24 Mo6 O30 Mo10 84.61(17)
O35 Mo10 O30 P3 92.8(8)
O36 Mo10 O30 P3 -126.7(3)
O34 Mo10 O30 P3 -27.0(3)
O33 Mo10 O30 P3 134.3(4)
O29 Mo10 O30 P3 46.4(3)
O35 Mo10 O30 Mo6 -43.6(8)
O36 Mo10 O30 Mo6 96.9(2)
O34 Mo10 O30 Mo6 -163.42(19)
O33 Mo10 O30 Mo6 -2.15(18)
O29 Mo10 O30 Mo6 -89.99(17)
O39 Mo9 O31 P3 15.8(14)
O40 Mo9 O31 P3 -178.1(4)
O28 Mo9 O31 P3 -74.4(3)
O34 Mo9 O31 P3 82.5(3)
O29 Mo9 O31 P3 12.4(3)
O46 Mo6 O33 Mo10 81.9(3)
O45 Mo6 O33 Mo10 -173.1(3)
O25 Mo6 O33 Mo10 -45.2(5)
O24 Mo6 O33 Mo10 -87.7(3)
O30 Mo6 O33 Mo10 -3.2(3)
O35 Mo10 O33 Mo6 172.9(3)
O36 Mo10 O33 Mo6 -81.4(3)
O34 Mo10 O33 Mo6 45.4(6)
O29 Mo10 O33 Mo6 75.8(3)
O30 Mo10 O33 Mo6 3.1(3)
O35 Mo10 O34 Mo9 -97.2(3)
O36 Mo10 O34 Mo9 156.1(3)
O33 Mo10 O34 Mo9 29.7(6)
O29 Mo10 O34 Mo9 -1.9(2)
O30 Mo10 O34 Mo9 69.3(3)
O39 Mo9 O34 Mo10 83.1(3)
O40 Mo9 O34 Mo10 -173.7(3)
O28 Mo9 O34 Mo10 -39.5(5)
O31 Mo9 O34 Mo10 -87.4(3)
O29 Mo9 O34 Mo10 1.8(2)
O42 Mo8 O37 P4 -179.3(3)
O41 Mo8 O37 P4 -1.6(15)
O27 Mo8 O37 P4 78.2(3)
O28 Mo8 O37 P4 -75.9(3)
O26 Mo8 O37 P4 8.6(3)
Mo4 O8 P1 O3 -58.6(4)
Mo4 O8 P1 O7 64.0(4)
Mo4 O8 P1 O9 -173.2(3)
Mo2 O3 P1 O8 169.2(3)
Mo3 O3 P1 O8 7.8(5)
Mo2 O3 P1 O7 46.7(4)
Mo3 O3 P1 O7 -114.7(4)
Mo2 O3 P1 O9 -72.3(4)
Mo3 O3 P1 O9 126.4(4)
Mo1 O7 P1 O8 -148.2(3)
Mo5 O7 P1 O8 -24.9(4)
Mo1 O7 P1 O3 -26.0(4)
Mo5 O7 P1 O3 97.2(3)
Mo1 O7 P1 O9 89.1(4)
Mo5 O7 P1 O9 -147.7(3)
Mo3 O14 P2 O15 -178.9(3)
Mo3 O14 P2 O6 -59.2(3)
Mo3 O14 P2 O1 58.1(3)
Mo5 O6 P2 O15 -63.9(4)
Mo4 O6 P2 O15 121.0(4)
Mo5 O6 P2 O14 176.4(3)
Mo4 O6 P2 O14 1.3(5)
Mo5 O6 P2 O1 59.5(4)
Mo4 O6 P2 O1 -115.6(4)
Mo1 O1 P2 O15 80.7(4)
Mo2 O1 P2 O15 -145.2(3)
Mo1 O1 P2 O14 -157.4(3)
Mo2 O1 P2 O14 -23.3(4)
Mo1 O1 P2 O6 -41.6(4)
Mo2 O1 P2 O6 92.5(4)
Mo9 O31 P3 O30 -63.7(4)
Mo9 O31 P3 O26 58.6(4)
Mo9 O31 P3 O32 172.9(3)
Mo6 O30 P3 O31 151.0(3)
Mo10 O30 P3 O31 28.9(4)
Mo6 O30 P3 O26 30.9(4)
Mo10 O30 P3 O26 -91.3(3)
Mo6 O30 P3 O32 -85.0(4)
Mo10 O30 P3 O32 152.8(3)
Mo7 O26 P3 O31 -173.8(3)
Mo8 O26 P3 O31 -3.3(5)
Mo7 O26 P3 O30 -52.8(4)
Mo8 O26 P3 O30 117.8(4)
Mo7 O26 P3 O32 67.1(4)
Mo8 O26 P3 O32 -122.4(4)
Mo8 O37 P4 O38 179.3(3)
Mo8 O37 P4 O24 -57.7(3)
Mo8 O37 P4 O29 60.8(3)
Mo6 O24 P4 O38 -84.8(3)
Mo7 O24 P4 O38 146.6(3)
Mo6 O24 P4 O37 152.8(3)
Mo7 O24 P4 O37 24.1(4)
Mo6 O24 P4 O29 37.0(4)
Mo7 O24 P4 O29 -91.7(3)
Mo10 O29 P4 O38 63.3(4)
Mo9 O29 P4 O38 -120.9(4)
Mo10 O29 P4 O37 -177.8(3)
Mo9 O29 P4 O37 -2.0(5)
Mo10 O29 P4 O24 -59.4(4)
Mo9 O29 P4 O24 116.4(4)
